data_7704337
loop_
_publ_author_name
'Drover, Marcus W.'
'Bowes, Eric G.'
'Dufour, Maeve C.'
'Lesperance-Nantau, Lindsay A'

_publ_section_title
;
 Platinum complexes of a boron-rich diphosphine ligand.
;
_journal_issue 45
_journal_name_full 'Dalton transactions (Cambridge, England : 2003)'
_journal_page_first 16312
_journal_page_last 16318
_journal_paper_doi 10.1039/d0dt00963f
_journal_volume 49
_journal_year 2020
_chemical_formula_moiety 'C16 H30 P2 Pt'
_chemical_formula_sum 'C16 H30 P2 Pt'
_chemical_formula_weight 479.43
_chemical_name_systematic Pt(tape)(CH3)2
_space_group_crystal_system monoclinic
_space_group_IT_number 15
_space_group_name_Hall '-C 2yc'
_space_group_name_H-M_alt 'C 1 2/c 1'
_atom_sites_solution_hydrogens geom
_audit_creation_date 2020-03-02
_audit_creation_method
;
Olex2 1.2
(compiled May 18 2018 14:05:52 for OlexSys, GUI svn.r5506)
;
_audit_update_record
;
2020-03-02 deposited with the CCDC.	2020-05-08 downloaded from the CCDC.
;
_cell_angle_alpha 90
_cell_angle_beta 103.6490(10)
_cell_angle_gamma 90
_cell_formula_units_Z 4
_cell_length_a 9.1592(3)
_cell_length_b 15.1831(5)
_cell_length_c 14.3006(5)
_cell_measurement_reflns_used 9388
_cell_measurement_temperature 170(2)
_cell_measurement_theta_max 68.490
_cell_measurement_theta_min 5.762
_cell_volume 1932.55(11)
_computing_cell_refinement 'SAINT V8.38A (?, 2016)'
_computing_data_reduction 'SAINT V8.38A (?, 2016)'
_computing_molecular_graphics 'Olex2 (Dolomanov et al., 2009)'
_computing_publication_material 'Olex2 (Dolomanov et al., 2009)'
_computing_structure_refinement 'ShelXL (Sheldrick, 2015)'
_computing_structure_solution 'XT (Sheldrick, 2015)'
_diffrn_ambient_temperature 170(2)
_diffrn_measured_fraction_theta_full 1.000
_diffrn_measured_fraction_theta_max 0.999
_diffrn_measurement_device_type 'Bruker APEX-II CCD'
_diffrn_measurement_method '\f and \w scans'
_diffrn_radiation_type CuK\a
_diffrn_radiation_wavelength 1.54178
_diffrn_reflns_av_R_equivalents 0.0488
_diffrn_reflns_av_unetI/netI 0.0190
_diffrn_reflns_Laue_measured_fraction_full 1.000
_diffrn_reflns_Laue_measured_fraction_max 0.999
_diffrn_reflns_limit_h_max 11
_diffrn_reflns_limit_h_min -11
_diffrn_reflns_limit_k_max 17
_diffrn_reflns_limit_k_min -18
_diffrn_reflns_limit_l_max 17
_diffrn_reflns_limit_l_min -17
_diffrn_reflns_number 21875
_diffrn_reflns_point_group_measured_fraction_full 1.000
_diffrn_reflns_point_group_measured_fraction_max 0.999
_diffrn_reflns_theta_full 67.679
_diffrn_reflns_theta_max 68.633
_diffrn_reflns_theta_min 5.762
_exptl_absorpt_coefficient_mu 15.031
_exptl_absorpt_correction_T_max 0.7531
_exptl_absorpt_correction_T_min 0.4350
_exptl_absorpt_correction_type multi-scan
_exptl_absorpt_process_details
'SADABS-2016/2 (Bruker,2016) was used for absorption correction. wR2(int) was 0.1341 before and 0.0698 after correction. The Ratio of minimum to maximum transmission is 0.5776. The \l/2 correction factor is Not present.'
_exptl_crystal_colour 'clear colourless'
_exptl_crystal_colour_lustre clear
_exptl_crystal_colour_primary colourless
_exptl_crystal_density_diffrn 1.648
_exptl_crystal_description block
_exptl_crystal_F_000 936
_exptl_crystal_size_max 0.22
_exptl_crystal_size_mid 0.17
_exptl_crystal_size_min 0.12
_refine_diff_density_max 0.630
_refine_diff_density_min -0.986
_refine_diff_density_rms 0.140
_refine_ls_extinction_method none
_refine_ls_goodness_of_fit_ref 1.171
_refine_ls_hydrogen_treatment constr
_refine_ls_matrix_type full
_refine_ls_number_parameters 88
_refine_ls_number_reflns 1787
_refine_ls_number_restraints 0
_refine_ls_restrained_S_all 1.171
_refine_ls_R_factor_all 0.0182
_refine_ls_R_factor_gt 0.0172
_refine_ls_shift/su_max 0.002
_refine_ls_shift/su_mean 0.000
_refine_ls_structure_factor_coef Fsqd
_refine_ls_weighting_details 'w=1/[\s^2^(Fo^2^)+(0.0252P)^2^+1.6393P] where P=(Fo^2^+2Fc^2^)/3'
_refine_ls_weighting_scheme calc
_refine_ls_wR_factor_gt 0.0443
_refine_ls_wR_factor_ref 0.0448
_reflns_Friedel_coverage 0.000
_reflns_number_gt 1733
_reflns_number_total 1787
_reflns_threshold_expression 'I > 2\s(I)'
_cod_data_source_file d0dt00963f2.cif
_cod_data_source_block mwd0006
_cod_depositor_comments 'Adding full bibliography for 7704337.cif.'
_cod_database_code 7704337
_shelx_shelxl_version_number 2016/6
_shelx_space_group_comment
;
The symmetry employed for this shelxl refinement is uniquely defined
by the following loop, which should always be used as a source of
symmetry information in preference to the above space-group names.
They are only intended as comments.
;
_shelx_estimated_absorpt_t_max 0.266
_shelx_estimated_absorpt_t_min 0.137
_olex2_refinement_description
;
1. Fixed Uiso
 At 1.2 times of:
  All C(H) groups, All C(H,H) groups
 At 1.5 times of:
  All C(H,H,H) groups
2.a Secondary CH2 refined with riding coordinates:
 C2(H2A,H2B), C3(H3A,H3B), C6(H6A,H6B)
2.b Aromatic/amide H refined with riding coordinates:
 C4(H4), C7(H7)
2.c X=CH2 refined with riding coordinates:
 C5(H5A,H5B), C8(H8A,H8B)
2.d Idealised Me refined as rotating group:
 C1(H1A,H1B,H1C)
;
_olex2_submission_special_instructions 'No special instructions were received'

loop_
_space_group_symop_operation_xyz
'x, y, z'
'-x, y, -z+1/2'
'x+1/2, y+1/2, z'
'-x+1/2, y+1/2, -z+1/2'
'-x, -y, -z'
'x, -y, z-1/2'
'-x+1/2, -y+1/2, -z'
'x+1/2, -y+1/2, z-1/2'

loop_
_atom_site_label
_atom_site_type_symbol
_atom_site_fract_x
_atom_site_fract_y
_atom_site_fract_z
_atom_site_U_iso_or_equiv
_atom_site_adp_type
_atom_site_occupancy
_atom_site_site_symmetry_order
_atom_site_calc_flag
_atom_site_refinement_flags_posn
_atom_site_refinement_flags_adp
_atom_site_refinement_flags_occupancy
_atom_site_disorder_assembly
_atom_site_disorder_group
Pt1 Pt 0.500000 0.77618(2) 0.250000 0.02170(7) Uani 1 2 d S T P . .
P1 P 0.34627(7) 0.66801(5) 0.27597(5) 0.02439(15) Uani 1 1 d . . . . .
C1 C 0.6443(4) 0.8767(2) 0.2253(3) 0.0443(8) Uani 1 1 d . . . . .
H1A H 0.649289 0.923247 0.273428 0.066 Uiso 1 1 calc GR . . . .
H1B H 0.605806 0.901199 0.160825 0.066 Uiso 1 1 calc GR . . . .
H1C H 0.744940 0.852412 0.230239 0.066 Uiso 1 1 calc GR . . . .
C2 C 0.4439(3) 0.56156(18) 0.2822(2) 0.0289(6) Uani 1 1 d . . . . .
H2A H 0.497837 0.549679 0.349586 0.035 Uiso 1 1 calc R . . . .
H2B H 0.369261 0.514032 0.261473 0.035 Uiso 1 1 calc R . . . .
C3 C 0.2776(3) 0.6695(3) 0.3868(2) 0.0394(7) Uani 1 1 d . . . . .
H3A H 0.203448 0.717580 0.382954 0.047 Uiso 1 1 calc R . . . .
H3B H 0.226141 0.613118 0.392774 0.047 Uiso 1 1 calc R . . . .
C4 C 0.4026(4) 0.6825(2) 0.4736(2) 0.0417(7) Uani 1 1 d . . . . .
H4 H 0.455486 0.736768 0.479019 0.050 Uiso 1 1 calc R . . . .
C5 C 0.4450(5) 0.6254(3) 0.5424(3) 0.0605(10) Uani 1 1 d . . . . .
H5A H 0.394942 0.570318 0.539583 0.073 Uiso 1 1 calc R . . . .
H5B H 0.526035 0.638771 0.595454 0.073 Uiso 1 1 calc R . . . .
C6 C 0.1700(3) 0.6533(2) 0.1841(2) 0.0375(7) Uani 1 1 d . . . . .
H6A H 0.120577 0.598250 0.197514 0.045 Uiso 1 1 calc R . . . .
H6B H 0.101538 0.702895 0.187879 0.045 Uiso 1 1 calc R . . . .
C7 C 0.1954(4) 0.6490(3) 0.0853(2) 0.0447(9) Uani 1 1 d . . . . .
H7 H 0.237525 0.699438 0.062390 0.054 Uiso 1 1 calc R . . . .
C8 C 0.1646(5) 0.5812(4) 0.0272(3) 0.0667(12) Uani 1 1 d . . . . .
H8A H 0.122363 0.529470 0.047342 0.080 Uiso 1 1 calc R . . . .
H8B H 0.184353 0.583893 -0.035005 0.080 Uiso 1 1 calc R . . . .

loop_
_atom_site_aniso_label
_atom_site_aniso_U_11
_atom_site_aniso_U_22
_atom_site_aniso_U_33
_atom_site_aniso_U_23
_atom_site_aniso_U_13
_atom_site_aniso_U_12
Pt1 0.02295(10) 0.01495(10) 0.02791(10) 0.000 0.00741(7) 0.000
P1 0.0179(3) 0.0230(4) 0.0334(4) 0.0053(3) 0.0085(3) 0.0014(3)
C1 0.049(2) 0.0309(18) 0.053(2) 0.0016(15) 0.0136(16) -0.0175(15)
C2 0.0239(13) 0.0197(14) 0.0422(15) 0.0051(12) 0.0059(12) -0.0015(11)
C3 0.0360(16) 0.0438(19) 0.0444(17) 0.0071(15) 0.0213(14) 0.0048(14)
C4 0.0521(19) 0.0397(19) 0.0390(17) -0.0022(14) 0.0217(15) 0.0004(16)
C5 0.074(3) 0.059(3) 0.046(2) 0.0028(19) 0.0096(19) 0.008(2)
C6 0.0184(13) 0.0410(18) 0.0503(18) 0.0104(14) 0.0027(13) -0.0007(12)
C7 0.0315(16) 0.054(2) 0.0420(18) 0.0172(16) -0.0045(14) -0.0053(15)
C8 0.058(2) 0.087(3) 0.047(2) 0.000(2) -0.0038(19) -0.020(2)

loop_
_atom_type_symbol
_atom_type_description
_atom_type_scat_dispersion_real
_atom_type_scat_dispersion_imag
_atom_type_scat_source
C C 0.0181 0.0091 'International Tables Vol C Tables 4.2.6.8 and 6.1.1.4'
H H 0.0000 0.0000 'International Tables Vol C Tables 4.2.6.8 and 6.1.1.4'
P P 0.2955 0.4335 'International Tables Vol C Tables 4.2.6.8 and 6.1.1.4'
Pt Pt -4.5932 6.9264 'International Tables Vol C Tables 4.2.6.8 and 6.1.1.4'

loop_
_geom_angle_atom_site_label_1
_geom_angle_atom_site_label_2
_geom_angle_atom_site_label_3
_geom_angle
_geom_angle_site_symmetry_1
_geom_angle_site_symmetry_3
_geom_angle_publ_flag
P1 Pt1 P1 86.27(3) . 2_655 ?
C1 Pt1 P1 93.41(11) . 2_655 ?
C1 Pt1 P1 93.41(11) 2_655 . ?
C1 Pt1 P1 179.66(11) . . ?
C1 Pt1 P1 179.66(11) 2_655 2_655 ?
C1 Pt1 C1 86.9(2) . 2_655 ?
C2 P1 Pt1 109.48(9) . . ?
C2 P1 C6 105.21(15) . . ?
C3 P1 Pt1 119.23(12) . . ?
C3 P1 C2 103.29(15) . . ?
C3 P1 C6 101.31(15) . . ?
C6 P1 Pt1 116.68(10) . . ?
Pt1 C1 H1A 109.5 . . ?
Pt1 C1 H1B 109.5 . . ?
Pt1 C1 H1C 109.5 . . ?
H1A C1 H1B 109.5 . . ?
H1A C1 H1C 109.5 . . ?
H1B C1 H1C 109.5 . . ?
P1 C2 H2A 109.4 . . ?
P1 C2 H2B 109.4 . . ?
C2 C2 P1 110.96(13) 2_655 . ?
C2 C2 H2A 109.4 2_655 . ?
C2 C2 H2B 109.4 2_655 . ?
H2A C2 H2B 108.0 . . ?
P1 C3 H3A 109.3 . . ?
P1 C3 H3B 109.3 . . ?
H3A C3 H3B 108.0 . . ?
C4 C3 P1 111.6(2) . . ?
C4 C3 H3A 109.3 . . ?
C4 C3 H3B 109.3 . . ?
C3 C4 H4 117.4 . . ?
C5 C4 C3 125.2(4) . . ?
C5 C4 H4 117.4 . . ?
C4 C5 H5A 120.0 . . ?
C4 C5 H5B 120.0 . . ?
H5A C5 H5B 120.0 . . ?
P1 C6 H6A 109.2 . . ?
P1 C6 H6B 109.2 . . ?
H6A C6 H6B 107.9 . . ?
C7 C6 P1 112.1(2) . . ?
C7 C6 H6A 109.2 . . ?
C7 C6 H6B 109.2 . . ?
C6 C7 H7 117.3 . . ?
C8 C7 C6 125.3(4) . . ?
C8 C7 H7 117.3 . . ?
C7 C8 H8A 120.0 . . ?
C7 C8 H8B 120.0 . . ?
H8A C8 H8B 120.0 . . ?

loop_
_geom_bond_atom_site_label_1
_geom_bond_atom_site_label_2
_geom_bond_distance
_geom_bond_site_symmetry_2
_geom_bond_publ_flag
Pt1 P1 2.2504(7) . ?
Pt1 P1 2.2505(7) 2_655 ?
Pt1 C1 2.102(3) 2_655 ?
Pt1 C1 2.102(3) . ?
P1 C2 1.839(3) . ?
P1 C3 1.838(3) . ?
P1 C6 1.839(3) . ?
C1 H1A 0.9800 . ?
C1 H1B 0.9800 . ?
C1 H1C 0.9800 . ?
C2 C2 1.534(6) 2_655 ?
C2 H2A 0.9900 . ?
C2 H2B 0.9900 . ?
C3 H3A 0.9900 . ?
C3 H3B 0.9900 . ?
C3 C4 1.489(5) . ?
C4 H4 0.9500 . ?
C4 C5 1.300(5) . ?
C5 H5A 0.9500 . ?
C5 H5B 0.9500 . ?
C6 H6A 0.9900 . ?
C6 H6B 0.9900 . ?
C6 C7 1.487(5) . ?
C7 H7 0.9500 . ?
C7 C8 1.310(6) . ?
C8 H8A 0.9500 . ?
C8 H8B 0.9500 . ?
